data_4086159
loop_
_publ_author_name
'Hadlington, Terrance J.'
'Li, Jiaye'
'Hermann, Markus'
'Davey, Amelia'
'Frenking, Gernot'
'Jones, Cameron'

_publ_section_title
;
 Reactivity of Amido-Digermynes, LGeGeL (L = Bulky Amide), toward Olefins
 and Related Molecules: Facile Reduction, C--H Activation, and Reversible
 Cycloaddition of Unsaturated Substrates
;
_journal_issue 13
_journal_name_full Organometallics
_journal_page_first 3175
_journal_paper_doi 10.1021/acs.organomet.5b00206
_journal_volume 34
_journal_year 2015
_chemical_formula_sum 'C92 H102 Ge2 N4 O2 Si2'
_chemical_formula_weight 1497.14
_chemical_name_systematic
; 
 ? 
;
_space_group_IT_number 15
_symmetry_cell_setting monoclinic
_symmetry_space_group_name_Hall '-C 2yc'
_symmetry_space_group_name_H-M 'C 1 2/c 1'
_atom_sites_solution_hydrogens geom
_atom_sites_solution_primary direct
_atom_sites_solution_secondary difmap
_audit_creation_method SHELXL-97
_cell_angle_alpha 90.00
_cell_angle_beta 113.787(4)
_cell_angle_gamma 90.00
_cell_formula_units_Z 4
_cell_length_a 32.6327(12)
_cell_length_b 13.2336(4)
_cell_length_c 20.1143(8)
_cell_measurement_temperature 123(2)
_cell_volume 7948.4(6)
_computing_structure_refinement 'SHELXL-97 (Sheldrick, 1997)'
_computing_structure_solution 'SHELXS-97 (Sheldrick, 1990)'
_diffrn_ambient_temperature 123(2)
_diffrn_measured_fraction_theta_full 0.998
_diffrn_measured_fraction_theta_max 0.998
_diffrn_measurement_device_type 'Oxford Gemini Ultra'
_diffrn_radiation_monochromator graphite
_diffrn_radiation_source 'fine-focus sealed tube'
_diffrn_radiation_type MoK\a
_diffrn_radiation_wavelength 0.71073
_diffrn_reflns_av_R_equivalents 0.0415
_diffrn_reflns_av_sigmaI/netI 0.0524
_diffrn_reflns_limit_h_max 40
_diffrn_reflns_limit_h_min -33
_diffrn_reflns_limit_k_max 12
_diffrn_reflns_limit_k_min -16
_diffrn_reflns_limit_l_max 20
_diffrn_reflns_limit_l_min -24
_diffrn_reflns_number 26058
_diffrn_reflns_theta_full 26.00
_diffrn_reflns_theta_max 26.00
_diffrn_reflns_theta_min 2.99
_exptl_absorpt_coefficient_mu 0.838
_exptl_absorpt_correction_T_max 0.870
_exptl_absorpt_correction_T_min 0.812
_exptl_absorpt_correction_type multi-scan
_exptl_absorpt_process_details 'SCALE3 ABSPACK'
_exptl_crystal_colour red-orange
_exptl_crystal_density_diffrn 1.251
_exptl_crystal_density_method 'not measured'
_exptl_crystal_description block
_exptl_crystal_F_000 3160
_exptl_crystal_size_max 0.25
_exptl_crystal_size_mid 0.20
_exptl_crystal_size_min 0.17
_refine_diff_density_max 1.197
_refine_diff_density_min -0.594
_refine_diff_density_rms 0.073
_refine_ls_extinction_method none
_refine_ls_goodness_of_fit_ref 1.061
_refine_ls_hydrogen_treatment constr
_refine_ls_matrix_type full
_refine_ls_number_parameters 466
_refine_ls_number_reflns 7801
_refine_ls_number_restraints 10
_refine_ls_restrained_S_all 1.096
_refine_ls_R_factor_all 0.0659
_refine_ls_R_factor_gt 0.0459
_refine_ls_shift/su_max 0.001
_refine_ls_shift/su_mean 0.000
_refine_ls_structure_factor_coef Fsqd
_refine_ls_weighting_details 'calc w=1/[\s^2^(Fo^2^)+(0.0680P)^2^+6.1019P] where P=(Fo^2^+2Fc^2^)/3'
_refine_ls_weighting_scheme calc
_refine_ls_wR_factor_gt 0.1209
_refine_ls_wR_factor_ref 0.1319
_reflns_number_gt 6014
_reflns_number_total 7801
_reflns_threshold_expression >2sigma(I)
_cod_data_source_file om5b00206_si_002.cif
_cod_data_source_block compound10
_cod_original_cell_volume 7948.4(5)
_cod_original_sg_symbol_H-M C2/c
_cod_database_code 4086159

loop_
_symmetry_equiv_pos_as_xyz
'x, y, z'
'-x, y, -z+1/2'
'x+1/2, y+1/2, z'
'-x+1/2, y+1/2, -z+1/2'
'-x, -y, -z'
'x, -y, z-1/2'
'-x+1/2, -y+1/2, -z'
'x+1/2, -y+1/2, z-1/2'

loop_
_atom_site_label
_atom_site_type_symbol
_atom_site_fract_x
_atom_site_fract_y
_atom_site_fract_z
_atom_site_U_iso_or_equiv
_atom_site_adp_type
_atom_site_occupancy
_atom_site_symmetry_multiplicity
_atom_site_calc_flag
_atom_site_refinement_flags
Ge1 Ge 0.445548(9) 0.26175(2) 0.208281(16) 0.02133(12) Uani 1 1 d .
Si1 Si 0.41137(3) 0.26335(6) 0.34271(4) 0.02303(19) Uani 1 1 d .
O1 O 0.29699(12) -0.2430(2) 0.1187(2) 0.0837(12) Uani 1 1 d D
N1 N 0.40558(8) 0.24185(16) 0.25276(13) 0.0195(5) Uani 1 1 d .
N2 N 0.47896(7) 0.37575(17) 0.25326(13) 0.0221(5) Uani 1 1 d .
C1 C 0.36743(8) 0.1804(2) 0.20844(14) 0.0191(6) Uani 1 1 d .
C2 C 0.32596(9) 0.2286(2) 0.16885(16) 0.0217(6) Uani 1 1 d .
C3 C 0.28777(9) 0.1696(2) 0.13507(16) 0.0244(6) Uani 1 1 d .
H3 H 0.2596 0.2021 0.1117 0.029 Uiso 1 1 calc R
C4 C 0.28960(9) 0.0653(2) 0.13442(16) 0.0261(7) Uani 1 1 d .
C5 C 0.33121(9) 0.0197(2) 0.16575(16) 0.0245(6) Uani 1 1 d .
H5 H 0.3334 -0.0514 0.1612 0.029 Uiso 1 1 calc R
C6 C 0.37028(9) 0.0754(2) 0.20404(15) 0.0199(6) Uani 1 1 d .
C7 C 0.24766(10) 0.0026(2) 0.10052(19) 0.0356(8) Uani 1 1 d .
H7A H 0.2391 -0.0236 0.1387 0.053 Uiso 1 1 calc R
H7B H 0.2532 -0.0540 0.0738 0.053 Uiso 1 1 calc R
H7C H 0.2234 0.0446 0.0670 0.053 Uiso 1 1 calc R
C8 C 0.32467(9) 0.3421(2) 0.15668(15) 0.0221(6) Uani 1 1 d .
H8 H 0.3457 0.3734 0.2032 0.027 Uiso 1 1 calc R
C9 C 0.34237(9) 0.3674(2) 0.09886(15) 0.0241(6) Uani 1 1 d .
C10 C 0.34769(11) 0.2962(3) 0.05302(17) 0.0350(7) Uani 1 1 d .
H10 H 0.3401 0.2277 0.0567 0.042 Uiso 1 1 calc R
C11 C 0.36402(12) 0.3234(3) 0.00134(19) 0.0468(10) Uani 1 1 d .
H11 H 0.3673 0.2733 -0.0300 0.056 Uiso 1 1 calc R
C12 C 0.37532(11) 0.4213(3) -0.00487(19) 0.0434(9) Uani 1 1 d .
H12 H 0.3870 0.4389 -0.0396 0.052 Uiso 1 1 calc R
C13 C 0.36969(11) 0.4940(3) 0.03946(19) 0.0412(8) Uani 1 1 d .
H13 H 0.3772 0.5623 0.0352 0.049 Uiso 1 1 calc R
C14 C 0.35300(10) 0.4674(2) 0.09030(18) 0.0318(7) Uani 1 1 d .
H14 H 0.3487 0.5184 0.1201 0.038 Uiso 1 1 calc R
C15 C 0.27881(9) 0.3897(2) 0.13797(16) 0.0224(6) Uani 1 1 d .
C16 C 0.26656(10) 0.4229(2) 0.19252(18) 0.0334(7) Uani 1 1 d .
H16 H 0.2867 0.4146 0.2419 0.040 Uiso 1 1 calc R
C17 C 0.22540(12) 0.4681(3) 0.1764(2) 0.0437(9) Uani 1 1 d .
H17 H 0.2176 0.4909 0.2145 0.052 Uiso 1 1 calc R
C18 C 0.19564(11) 0.4803(3) 0.10504(19) 0.0385(8) Uani 1 1 d .
H18 H 0.1675 0.5120 0.0939 0.046 Uiso 1 1 calc R
C19 C 0.20702(10) 0.4462(2) 0.05049(19) 0.0351(8) Uani 1 1 d .
H19 H 0.1866 0.4538 0.0013 0.042 Uiso 1 1 calc R
C20 C 0.24820(10) 0.4007(2) 0.06655(17) 0.0305(7) Uani 1 1 d .
H20 H 0.2555 0.3768 0.0282 0.037 Uiso 1 1 calc R
C21 C 0.41456(9) 0.0172(2) 0.23855(15) 0.0212(6) Uani 1 1 d .
H21 H 0.4390 0.0689 0.2527 0.025 Uiso 1 1 calc R
C22 C 0.42156(9) -0.0527(2) 0.18274(16) 0.0233(6) Uani 1 1 d .
C23 C 0.41396(9) -0.0163(2) 0.11376(16) 0.0278(7) Uani 1 1 d .
H23 H 0.4041 0.0513 0.1014 0.033 Uiso 1 1 calc R
C24 C 0.42058(10) -0.0770(3) 0.06308(18) 0.0343(8) Uani 1 1 d .
H24 H 0.4150 -0.0513 0.0161 0.041 Uiso 1 1 calc R
C25 C 0.43540(11) -0.1755(3) 0.08093(18) 0.0367(8) Uani 1 1 d .
H25 H 0.4397 -0.2177 0.0460 0.044 Uiso 1 1 calc R
C26 C 0.44388(11) -0.2120(3) 0.14917(19) 0.0364(8) Uani 1 1 d .
H26 H 0.4546 -0.2791 0.1619 0.044 Uiso 1 1 calc R
C27 C 0.43672(10) -0.1510(2) 0.19949(18) 0.0312(7) Uani 1 1 d .
H27 H 0.4423 -0.1771 0.2464 0.037 Uiso 1 1 calc R
C28 C 0.42008(9) -0.0380(2) 0.30755(16) 0.0242(6) Uani 1 1 d .
C29 C 0.46117(10) -0.0374(2) 0.36618(16) 0.0303(7) Uani 1 1 d .
H29 H 0.4856 -0.0026 0.3623 0.036 Uiso 1 1 calc R
C30 C 0.46745(11) -0.0863(3) 0.43035(17) 0.0353(8) Uani 1 1 d .
H30 H 0.4959 -0.0844 0.4700 0.042 Uiso 1 1 calc R
C31 C 0.43254(12) -0.1376(3) 0.43698(19) 0.0408(9) Uani 1 1 d .
H31 H 0.4365 -0.1697 0.4814 0.049 Uiso 1 1 calc R
C32 C 0.39198(12) -0.1418(3) 0.3785(2) 0.0491(10) Uani 1 1 d .
H32 H 0.3680 -0.1787 0.3821 0.059 Uiso 1 1 calc R
C33 C 0.38566(11) -0.0929(3) 0.31461(19) 0.0401(8) Uani 1 1 d .
H33 H 0.3573 -0.0967 0.2747 0.048 Uiso 1 1 calc R
C34 C 0.37448(11) 0.1731(3) 0.36378(17) 0.0340(8) Uani 1 1 d .
H34A H 0.3434 0.1831 0.3294 0.051 Uiso 1 1 calc R
H34B H 0.3770 0.1850 0.4134 0.051 Uiso 1 1 calc R
H34C H 0.3837 0.1037 0.3597 0.051 Uiso 1 1 calc R
C35 C 0.39406(11) 0.3903(2) 0.36225(18) 0.0357(8) Uani 1 1 d .
H35A H 0.4146 0.4417 0.3584 0.054 Uiso 1 1 calc R
H35B H 0.3949 0.3909 0.4115 0.054 Uiso 1 1 calc R
H35C H 0.3636 0.4050 0.3271 0.054 Uiso 1 1 calc R
C36 C 0.47089(11) 0.2425(2) 0.40513(17) 0.0307(7) Uani 1 1 d .
H36A H 0.4788 0.1715 0.4029 0.046 Uiso 1 1 calc R
H36B H 0.4751 0.2592 0.4549 0.046 Uiso 1 1 calc R
H36C H 0.4902 0.2857 0.3905 0.046 Uiso 1 1 calc R
C37 C 0.47444(9) 0.4611(2) 0.29383(17) 0.0251(6) Uani 1 1 d .
C38 C 0.43882(11) 0.5268(2) 0.2628(2) 0.0366(8) Uani 1 1 d .
H38 H 0.4171 0.5153 0.2149 0.044 Uiso 1 1 calc R
C39 C 0.43501(13) 0.6106(3) 0.3025(3) 0.0508(10) Uani 1 1 d .
H39 H 0.4108 0.6563 0.2813 0.061 Uiso 1 1 calc R
C40 C 0.46624(14) 0.6271(3) 0.3723(3) 0.0531(11) Uani 1 1 d .
H40 H 0.4631 0.6830 0.3996 0.064 Uiso 1 1 calc R
C41 C 0.50175(13) 0.5623(3) 0.4020(2) 0.0497(10) Uani 1 1 d .
H41 H 0.5234 0.5738 0.4499 0.060 Uiso 1 1 calc R
C42 C 0.50638(11) 0.4804(3) 0.36313(18) 0.0357(8) Uani 1 1 d .
H42 H 0.5316 0.4371 0.3839 0.043 Uiso 1 1 calc R
C43 C 0.31360(18) -0.2046(4) 0.0172(3) 0.0945(18) Uani 1 1 d D
H43A H 0.2821 -0.1865 -0.0098 0.142 Uiso 1 1 calc R
H43B H 0.3254 -0.2344 -0.0162 0.142 Uiso 1 1 calc R
H43C H 0.3308 -0.1439 0.0395 0.142 Uiso 1 1 calc R
C44 C 0.31733(18) -0.2771(4) 0.0733(2) 0.0732(14) Uani 1 1 d D
H44A H 0.3031 -0.3414 0.0502 0.088 Uiso 1 1 calc R
H44B H 0.3494 -0.2908 0.1030 0.088 Uiso 1 1 calc R
C45 C 0.29800(19) -0.3066(4) 0.1716(2) 0.0888(18) Uani 1 1 d D
H45A H 0.3296 -0.3182 0.2049 0.107 Uiso 1 1 calc R
H45B H 0.2853 -0.3723 0.1493 0.107 Uiso 1 1 calc R
C46 C 0.2736(2) -0.2717(5) 0.2145(4) 0.109(2) Uani 1 1 d DU
H46A H 0.2770 -0.1984 0.2211 0.164 Uiso 1 1 calc R
H46B H 0.2857 -0.3050 0.2621 0.164 Uiso 1 1 calc R
H46C H 0.2418 -0.2884 0.1890 0.164 Uiso 1 1 calc R

loop_
_atom_site_aniso_label
_atom_site_aniso_U_11
_atom_site_aniso_U_22
_atom_site_aniso_U_33
_atom_site_aniso_U_23
_atom_site_aniso_U_13
_atom_site_aniso_U_12
Ge1 0.02375(19) 0.01876(19) 0.02775(19) -0.00218(13) 0.01689(14) -0.00274(11)
Si1 0.0279(4) 0.0207(4) 0.0260(4) -0.0037(3) 0.0165(4) -0.0033(3)
O1 0.066(2) 0.055(2) 0.151(4) 0.002(2) 0.066(2) -0.0025(15)
N1 0.0229(12) 0.0156(12) 0.0250(12) -0.0026(10) 0.0147(10) -0.0033(9)
N2 0.0222(12) 0.0183(13) 0.0313(13) -0.0011(11) 0.0163(11) -0.0018(9)
C1 0.0196(14) 0.0194(15) 0.0233(14) -0.0013(12) 0.0139(11) -0.0024(10)
C2 0.0241(15) 0.0189(15) 0.0285(15) -0.0010(12) 0.0174(13) 0.0016(11)
C3 0.0201(14) 0.0223(16) 0.0310(16) 0.0019(13) 0.0106(12) 0.0033(11)
C4 0.0257(15) 0.0226(16) 0.0321(16) -0.0033(13) 0.0139(13) -0.0020(11)
C5 0.0286(16) 0.0138(15) 0.0345(16) -0.0035(13) 0.0162(13) -0.0006(11)
C6 0.0235(14) 0.0166(15) 0.0248(15) 0.0000(12) 0.0150(12) 0.0005(11)
C7 0.0272(16) 0.0253(18) 0.052(2) -0.0021(15) 0.0140(15) -0.0051(13)
C8 0.0235(14) 0.0197(15) 0.0278(15) -0.0021(12) 0.0151(12) 0.0004(11)
C9 0.0222(14) 0.0237(16) 0.0274(16) 0.0006(12) 0.0112(12) 0.0040(11)
C10 0.048(2) 0.0290(18) 0.0333(18) 0.0013(15) 0.0216(15) 0.0078(15)
C11 0.062(2) 0.053(3) 0.0364(19) 0.0050(18) 0.0315(18) 0.0233(19)
C12 0.0385(19) 0.061(3) 0.041(2) 0.0162(19) 0.0264(16) 0.0116(17)
C13 0.0371(19) 0.043(2) 0.048(2) 0.0085(18) 0.0219(16) -0.0045(15)
C14 0.0314(17) 0.0281(18) 0.0415(18) -0.0004(15) 0.0206(14) -0.0036(13)
C15 0.0245(15) 0.0146(15) 0.0318(16) 0.0009(12) 0.0154(13) 0.0006(11)
C16 0.0369(18) 0.0347(19) 0.0355(17) 0.0036(15) 0.0218(14) 0.0086(14)
C17 0.049(2) 0.045(2) 0.054(2) 0.0024(18) 0.0383(19) 0.0143(16)
C18 0.0346(18) 0.032(2) 0.057(2) 0.0043(17) 0.0272(17) 0.0122(14)
C19 0.0291(17) 0.0317(19) 0.0439(19) -0.0016(15) 0.0141(15) 0.0029(13)
C20 0.0311(16) 0.0280(18) 0.0369(18) -0.0066(14) 0.0184(14) 0.0020(13)
C21 0.0236(14) 0.0136(14) 0.0303(15) -0.0011(12) 0.0148(12) 0.0001(10)
C22 0.0203(14) 0.0226(16) 0.0314(16) -0.0010(13) 0.0150(12) -0.0005(11)
C23 0.0268(16) 0.0278(17) 0.0308(16) 0.0027(14) 0.0138(13) 0.0032(12)
C24 0.0357(18) 0.040(2) 0.0315(17) 0.0011(15) 0.0175(14) 0.0040(14)
C25 0.0404(19) 0.038(2) 0.0396(19) -0.0084(16) 0.0241(15) 0.0034(14)
C26 0.046(2) 0.0246(18) 0.048(2) -0.0006(16) 0.0286(17) 0.0087(14)
C27 0.0396(18) 0.0232(17) 0.0371(18) 0.0038(14) 0.0219(15) 0.0061(13)
C28 0.0302(16) 0.0170(15) 0.0316(16) 0.0000(13) 0.0190(13) 0.0037(11)
C29 0.0394(18) 0.0222(17) 0.0333(17) -0.0001(14) 0.0187(15) -0.0021(13)
C30 0.0434(19) 0.0316(19) 0.0291(17) 0.0024(15) 0.0130(15) 0.0062(14)
C31 0.059(2) 0.036(2) 0.043(2) 0.0144(16) 0.0370(19) 0.0161(16)
C32 0.042(2) 0.053(2) 0.065(3) 0.030(2) 0.035(2) 0.0078(17)
C33 0.0285(17) 0.043(2) 0.050(2) 0.0194(17) 0.0177(15) 0.0048(14)
C34 0.0438(19) 0.036(2) 0.0330(17) -0.0055(15) 0.0263(15) -0.0118(14)
C35 0.048(2) 0.0298(19) 0.0391(19) -0.0065(15) 0.0281(16) 0.0014(14)
C36 0.0368(18) 0.0318(19) 0.0262(16) -0.0018(13) 0.0156(14) -0.0032(13)
C37 0.0315(16) 0.0156(15) 0.0399(17) -0.0012(13) 0.0266(14) -0.0024(11)
C38 0.0437(19) 0.0237(18) 0.054(2) 0.0016(16) 0.0313(17) 0.0045(14)
C39 0.060(2) 0.024(2) 0.091(3) 0.005(2) 0.054(2) 0.0086(16)
C40 0.069(3) 0.030(2) 0.083(3) -0.027(2) 0.054(2) -0.0195(19)
C41 0.056(2) 0.044(2) 0.062(2) -0.026(2) 0.037(2) -0.0203(18)
C42 0.0389(18) 0.0318(19) 0.045(2) -0.0107(16) 0.0263(16) -0.0081(14)
C43 0.081(4) 0.085(4) 0.132(5) 0.002(4) 0.058(4) -0.016(3)
C44 0.081(3) 0.071(3) 0.060(3) -0.009(3) 0.020(3) 0.020(3)
C45 0.122(5) 0.069(4) 0.055(3) 0.001(3) 0.015(3) 0.041(3)
C46 0.109(4) 0.099(4) 0.142(5) -0.021(4) 0.075(4) -0.048(3)

loop_
_atom_type_symbol
_atom_type_description
_atom_type_scat_dispersion_real
_atom_type_scat_dispersion_imag
_atom_type_scat_source
C C 0.0033 0.0016 'International Tables Vol C Tables 4.2.6.8 and 6.1.1.4'
H H 0.0000 0.0000 'International Tables Vol C Tables 4.2.6.8 and 6.1.1.4'
N N 0.0061 0.0033 'International Tables Vol C Tables 4.2.6.8 and 6.1.1.4'
Si Si 0.0817 0.0704 'International Tables Vol C Tables 4.2.6.8 and 6.1.1.4'
Ge Ge 0.1547 1.8001 'International Tables Vol C Tables 4.2.6.8 and 6.1.1.4'
O O 0.0106 0.0060 'International Tables Vol C Tables 4.2.6.8 and 6.1.1.4'

loop_
_geom_angle_atom_site_label_1
_geom_angle_atom_site_label_2
_geom_angle_atom_site_label_3
_geom_angle
_geom_angle_site_symmetry_1
N2 Ge1 N1 105.37(10) .
N1 Si1 C36 108.60(13) .
N1 Si1 C34 108.56(13) .
C36 Si1 C34 110.25(15) .
N1 Si1 C35 116.44(13) .
C36 Si1 C35 108.33(15) .
C34 Si1 C35 104.55(15) .
C45 O1 C44 116.5(4) .
C1 N1 Si1 115.48(17) .
C1 N1 Ge1 112.02(17) .
Si1 N1 Ge1 131.26(13) .
N2 N2 C37 112.01(18) 2_655
N2 N2 Ge1 110.49(13) 2_655
C37 N2 Ge1 137.48(18) .
C6 C1 C2 119.0(2) .
C6 C1 N1 122.2(2) .
C2 C1 N1 118.8(2) .
C3 C2 C1 119.2(3) .
C3 C2 C8 120.9(2) .
C1 C2 C8 119.6(2) .
C4 C3 C2 122.0(3) .
C3 C4 C5 118.0(3) .
C3 C4 C7 121.3(3) .
C5 C4 C7 120.7(3) .
C4 C5 C6 121.9(3) .
C1 C6 C5 119.2(2) .
C1 C6 C21 123.0(2) .
C5 C6 C21 117.8(2) .
C2 C8 C15 114.1(2) .
C2 C8 C9 110.1(2) .
C15 C8 C9 110.8(2) .
C10 C9 C14 117.5(3) .
C10 C9 C8 123.2(3) .
C14 C9 C8 119.3(3) .
C9 C10 C11 120.8(3) .
C12 C11 C10 120.8(3) .
C11 C12 C13 119.5(3) .
C12 C13 C14 119.8(3) .
C13 C14 C9 121.6(3) .
C16 C15 C20 118.1(3) .
C16 C15 C8 120.3(3) .
C20 C15 C8 121.6(3) .
C15 C16 C17 121.0(3) .
C18 C17 C16 120.3(3) .
C19 C18 C17 119.3(3) .
C18 C19 C20 120.5(3) .
C19 C20 C15 120.8(3) .
C28 C21 C6 113.5(2) .
C28 C21 C22 112.3(2) .
C6 C21 C22 111.2(2) .
C27 C22 C23 118.1(3) .
C27 C22 C21 122.0(3) .
C23 C22 C21 119.9(3) .
C24 C23 C22 121.0(3) .
C23 C24 C25 119.9(3) .
C26 C25 C24 119.9(3) .
C25 C26 C27 119.9(3) .
C22 C27 C26 121.3(3) .
C29 C28 C33 117.4(3) .
C29 C28 C21 119.7(3) .
C33 C28 C21 122.9(3) .
C30 C29 C28 121.4(3) .
C31 C30 C29 120.3(3) .
C32 C31 C30 119.1(3) .
C31 C32 C33 120.7(3) .
C32 C33 C28 121.1(3) .
C38 C37 C42 119.4(3) .
C38 C37 N2 119.9(3) .
C42 C37 N2 120.6(3) .
C37 C38 C39 119.5(3) .
C40 C39 C38 120.5(4) .
C41 C40 C39 119.5(3) .
C40 C41 C42 120.7(4) .
C41 C42 C37 120.3(3) .
O1 C44 C43 112.4(4) .
O1 C45 C46 115.0(5) .

loop_
_geom_bond_atom_site_label_1
_geom_bond_atom_site_label_2
_geom_bond_distance
_geom_bond_site_symmetry_2
Ge1 N2 1.867(2) .
Ge1 N1 1.874(2) .
Si1 N1 1.765(2) .
Si1 C36 1.860(3) .
Si1 C34 1.862(3) .
Si1 C35 1.864(3) .
O1 C45 1.347(5) .
O1 C44 1.403(5) .
N1 C1 1.453(3) .
N2 N2 1.431(4) 2_655
N2 C37 1.435(4) .
C1 C6 1.399(4) .
C1 C2 1.415(4) .
C2 C3 1.393(4) .
C2 C8 1.520(4) .
C3 C4 1.383(4) .
C4 C5 1.384(4) .
C4 C7 1.508(4) .
C5 C6 1.403(4) .
C6 C21 1.534(4) .
C8 C15 1.525(4) .
C8 C9 1.530(4) .
C9 C10 1.378(4) .
C9 C14 1.396(4) .
C10 C11 1.393(5) .
C11 C12 1.366(5) .
C12 C13 1.374(5) .
C13 C14 1.384(4) .
C15 C16 1.382(4) .
C15 C20 1.387(4) .
C16 C17 1.384(4) .
C17 C18 1.379(5) .
C18 C19 1.369(5) .
C19 C20 1.386(4) .
C21 C28 1.514(4) .
C21 C22 1.542(4) .
C22 C27 1.383(4) .
C22 C23 1.393(4) .
C23 C24 1.382(4) .
C24 C25 1.386(5) .
C25 C26 1.374(5) .
C26 C27 1.387(4) .
C28 C29 1.383(4) .
C28 C33 1.392(4) .
C29 C30 1.383(4) .
C30 C31 1.378(5) .
C31 C32 1.372(5) .
C32 C33 1.378(5) .
C37 C38 1.383(4) .
C37 C42 1.387(4) .
C38 C39 1.401(5) .
C39 C40 1.379(6) .
C40 C41 1.370(6) .
C41 C42 1.380(5) .
C43 C44 1.449(5) .
C45 C46 1.464(5) .
